data_2006108
loop_
_publ_author_name
'Jones, Peter G.'
'Weinkauf, Andreas'

_publ_section_title
;
 <i>trans</i>-3,5-Diphenyl-1,4,2,6-oxathiadiphosphorinane-3,5-dione
;
_journal_issue 5
_journal_name_full 'Acta Crystallographica Section C'
_journal_page_first 615
_journal_page_last 616
_journal_paper_doi 10.1107/S0108270197000073
_journal_volume 53
_journal_year 1997
_chemical_formula_sum 'C14 H14 O3 P2 S'
_chemical_formula_weight 324.25
_chemical_name_systematic
;
 trans-3,5-Dioxo-3,5-diphenyl-4-oxa-1,3,5-thia-diphosphorinane
;
_space_group_IT_number 2
_symmetry_cell_setting triclinic
_symmetry_space_group_name_Hall '-P 1'
_symmetry_space_group_name_H-M 'P -1'
_audit_creation_method SHELXL
_cell_angle_alpha 113.07(3)
_cell_angle_beta 94.14(3)
_cell_angle_gamma 115.15(3)
_cell_formula_units_Z 2
_cell_length_a 9.142(4)
_cell_length_b 9.687(4)
_cell_length_c 10.449(5)
_cell_measurement_reflns_used 50
_cell_measurement_temperature 178(2)
_cell_measurement_theta_max 12
_cell_measurement_theta_min 10
_cell_volume 738.3(7)
_computing_cell_refinement 'P3 Software'
_computing_data_collection 'P3 Software (Nicolet, 1987)'
_computing_data_reduction 'XDISK in P3 Software'
_computing_molecular_graphics 'XP (Siemens, 1994)'
_computing_publication_material SHELXL-93
_computing_structure_refinement 'SHELXL93 (Sheldrick, 1993)'
_computing_structure_solution 'SHELXS86 (Sheldrick, 1990)'
_diffrn_ambient_temperature 178(2)
_diffrn_measurement_device 'Nicolet R3'
_diffrn_measurement_method \w
_diffrn_radiation_monochromator graphite
_diffrn_radiation_source 'fine-focus sealed tube'
_diffrn_radiation_type MoK\a
_diffrn_radiation_wavelength 0.71073
_diffrn_reflns_av_R_equivalents 0.0089
_diffrn_reflns_av_sigmaI/netI 0.0147
_diffrn_reflns_limit_h_max 0
_diffrn_reflns_limit_h_min -10
_diffrn_reflns_limit_k_max 11
_diffrn_reflns_limit_k_min -10
_diffrn_reflns_limit_l_max 12
_diffrn_reflns_limit_l_min -12
_diffrn_reflns_number 2707
_diffrn_reflns_theta_max 25
_diffrn_reflns_theta_min 3.09
_diffrn_standards_decay_% 0
_diffrn_standards_interval_count 147
_diffrn_standards_number 3
_exptl_absorpt_coefficient_mu 0.439
_exptl_absorpt_correction_type none
_exptl_crystal_colour colourless
_exptl_crystal_density_diffrn 1.459
_exptl_crystal_density_method 'not measured'
_exptl_crystal_description block
_exptl_crystal_F_000 336
_exptl_crystal_size_max 0.65
_exptl_crystal_size_mid 0.60
_exptl_crystal_size_min 0.40
_refine_diff_density_max 0.381
_refine_diff_density_min -0.340
_refine_ls_extinction_method none
_refine_ls_goodness_of_fit_all 1.038
_refine_ls_goodness_of_fit_obs 1.047
_refine_ls_hydrogen_treatment 'H atoms riding'
_refine_ls_matrix_type full
_refine_ls_number_parameters 181
_refine_ls_number_reflns 2587
_refine_ls_number_restraints 0
_refine_ls_restrained_S_all 1.038
_refine_ls_restrained_S_obs 1.047
_refine_ls_R_factor_all 0.0339
_refine_ls_R_factor_obs .0301
_refine_ls_shift/esd_max 0.000
_refine_ls_shift/esd_mean 0.000
_refine_ls_structure_factor_coef Fsqd
_refine_ls_weighting_details 'w = 1/[\s^2^(Fo^2^)+(0.0438P)^2^+0.4395P] where P = (Fo^2^+2Fc^2^)/3'
_refine_ls_weighting_scheme calc
_refine_ls_wR_factor_all 0.0811
_refine_ls_wR_factor_obs .0776
_reflns_number_observed 2342
_reflns_number_total 2587
_reflns_observed_criterion >2sigma(I)
_cod_data_source_file fg1232.cif
_cod_data_source_block pose
_cod_depositor_comments
;
The following automatic conversions were performed:
'_geom_bond_publ_flag' value 'Y' changed to 'y' according to
'/home/saulius/struct/CIF-dictionaries/cif_core.dic' dictionary named
'cif_core.dic' version 2.4.1 from 2010-06-29 (10 times).

Automatic conversion script
Id: cif_fix_enum 1527 2010-12-29 10:47:43Z saulius 

The following automatic conversions were performed:

'_geom_bond_publ_flag' value 'Y' changed to 'y' according to
/home/saulius/struct/CIF-dictionaries/cif_core.dic dictionary named
'cif_core.dic' version 2.4.1 from 2010-06-29 (10
times).

'_geom_angle_publ_flag' value 'Y' changed to 'y' according
to /home/saulius/struct/CIF-dictionaries/cif_core.dic dictionary
named 'cif_core.dic' version 2.4.1 from 2010-06-29 (16 times).

Automatic conversion script
Id: cif_fix_values 1715 2011-07-08 13:25:40Z adriana 

The following automatic conversions were performed:

'_refine_ls_weighting_scheme' value 'calc w =
1/[\s^2^(Fo^2^)+(0.0438P)^2^+0.4395P] where P = (Fo^2^+2Fc^2^)/3' was
changed to 'calc'. New tag '_refine_ls_weighting_details' was
created. The value of the new tag was set to 'w =
1/[\s^2^(Fo^2^)+(0.0438P)^2^+0.4395P] where P = (Fo^2^+2Fc^2^)/3'.

Automatic conversion script
Id: cif_fix_values 3143 2015-03-26 13:38:13Z robertas 
;
_cod_original_cell_volume 738.3(6)
_cod_database_code 2006108

loop_
_symmetry_equiv_pos_as_xyz
'x, y, z'
'-x, -y, -z'

loop_
_atom_site_aniso_label
_atom_site_aniso_U_11
_atom_site_aniso_U_22
_atom_site_aniso_U_33
_atom_site_aniso_U_12
_atom_site_aniso_U_13
_atom_site_aniso_U_23
S1 .0282(3) .0339(3) .0435(3) .0166(2) .0139(2) .0232(2)
C2 .0407(11) .0371(10) .0301(9) .0256(9) .0153(8) .0196(8)
P3 .0278(3) .0258(2) .0221(2) .0149(2) .00477(19) .00879(19)
O4 .0268(6) .0223(6) .0235(6) .0112(5) .0063(5) .0085(5)
P5 .0262(2) .0232(2) .0210(2) .0108(2) .00238(18) .00866(19)
C6 .0261(9) .0245(9) .0274(9) .0119(8) .0044(7) .0110(7)
O2 .0365(8) .0333(7) .0278(7) .0173(6) -.0013(6) .0048(6)
O3 .0371(8) .0352(7) .0292(7) .0148(6) -.0028(6) .0139(6)
C7 .0309(10) .0303(10) .0337(10) .0185(8) .0144(8) .0185(8)
C8 .0350(10) .0356(10) .0394(11) .0205(9) .0113(9) .0220(9)
C9 .0409(12) .0504(13) .0538(13) .0291(11) .0178(10) .0357(11)
C10 .0519(14) .0529(13) .0690(15) .0393(12) .0346(12) .0459(13)
C11 .0619(15) .0353(11) .0644(15) .0333(11) .0333(13) .0262(11)
C12 .0444(12) .0336(11) .0437(12) .0232(10) .0183(10) .0166(9)
C13 .0352(10) .0209(8) .0274(9) .0113(8) .0107(8) .0077(7)
C14 .0611(15) .0404(12) .0354(11) .0222(11) .0220(11) .0195(10)
C15 .089(2) .0447(14) .0537(15) .0292(14) .0510(15) .0245(12)
C16 .0637(17) .0388(13) .087(2) .0298(13) .0511(16) .0279(13)
C17 .0380(12) .0373(12) .0705(16) .0198(10) .0232(11) .0198(11)
C18 .0328(10) .0320(10) .0371(11) .0153(9) .0103(9) .0107(9)

loop_
_atom_site_label
_atom_site_fract_x
_atom_site_fract_y
_atom_site_fract_z
_atom_site_U_iso_or_equiv
_atom_site_thermal_displace_type
_atom_site_calc_flag
_atom_site_refinement_flags
_atom_site_occupancy
_atom_site_disorder_group
_atom_site_type_symbol
S1 .03883(6) .19509(6) .30509(6) .03258(14) Uani d . 1 . S
C2 .2018(3) .3927(3) .4586(2) .0316(4) Uani d . 1 . C
H2A .1480 .4376 .5309 .038 Uiso calc R 1 . H
H2B .2769 .3654 .5047 .038 Uiso calc R 1 . H
P3 .32899(6) .56059(6) .41440(5) .02561(14) Uani d . 1 . P
O4 .35750(15) .46266(15) .26241(12) .0254(3) Uani d . 1 . O
P5 .25856(6) .27322(6) .12241(5) .02492(14) Uani d . 1 . P
C6 .1721(2) .1340(2) .20269(19) .0269(4) Uani d . 1 . C
H6A .2644 .1441 .2678 .032 Uiso calc R 1 . H
H6B .1051 .0126 .1258 .032 Uiso calc R 1 . H
O2 .49143(17) .69062(18) .52624(14) .0367(3) Uani d . 1 . O
O3 .13146(17) .25591(17) .01356(14) .0363(3) Uani d . 1 . O
C7 .2113(2) .6554(2) .3772(2) .0286(4) Uani d . 1 . C
C8 .0763(2) .5684(3) .2529(2) .0338(4) Uani d . 1 . C
H8 .0422 .4532 .1841 .041 Uiso calc R 1 . H
C9 -.0082(3) .6505(3) .2297(3) .0412(5) Uani d . 1 . C
H9 -.1009 .5910 .1457 .049 Uiso calc R 1 . H
C10 .0426(3) .8182(3) .3288(3) .0449(6) Uani d . 1 . C
H10 -.0157 .8737 .3127 .054 Uiso calc R 1 . H
C11 .1771(3) .9062(3) .4508(3) .0480(6) Uani d . 1 . C
H11 .2122 1.0225 .5175 .058 Uiso calc R 1 . H
C12 .2621(3) .8253(3) .4768(2) .0392(5) Uani d . 1 . C
H12 .3539 .8854 .5617 .047 Uiso calc R 1 . H
C13 .4258(2) .2488(2) .0570(2) .0301(4) Uani d . 1 . C
C14 .4323(3) .2343(3) -.0805(2) .0456(5) Uani d . 1 . C
H14 .3506 .2395 -.1371 .055 Uiso calc R 1 . H
C15 .5608(4) .2121(3) -.1333(3) .0617(8) Uani d . 1 . C
H15 .5675 .2037 -.2262 .074 Uiso calc R 1 . H
C16 .6776(4) .2024(3) -.0523(3) .0600(7) Uani d . 1 . C
H16 .7645 .1873 -.0896 .072 Uiso calc R 1 . H
C17 .6701(3) .2141(3) .0823(3) .0496(6) Uani d . 1 . C
H17 .7506 .2057 .1371 .060 Uiso calc R 1 . H
C18 .5447(3) .2382(3) .1379(2) .0362(5) Uani d . 1 . C
H18 .5400 .2475 .2313 .043 Uiso calc R 1 . H

loop_
_atom_type_symbol
_atom_type_description
_atom_type_scat_dispersion_real
_atom_type_scat_dispersion_imag
_atom_type_scat_source
C C 0.0033 0.0016 'International Tables Vol C Tables 4.2.6.8 and 6.1.1.4'
H H 0.0000 0.0000 'International Tables Vol C Tables 4.2.6.8 and 6.1.1.4'
O O 0.0106 0.0060 'International Tables Vol C Tables 4.2.6.8 and 6.1.1.4'
P P 0.1023 0.0942 'International Tables Vol C Tables 4.2.6.8 and 6.1.1.4'
S S 0.1246 0.1234 'International Tables Vol C Tables 4.2.6.8 and 6.1.1.4'

loop_
_geom_angle_atom_site_label_1
_geom_angle_atom_site_label_2
_geom_angle_atom_site_label_3
_geom_angle
_geom_angle_publ_flag
C2 S1 C6 98.78(9) y
P3 C2 S1 114.71(11) y
O2 P3 O4 110.78(9) y
O2 P3 C7 112.18(9) y
O4 P3 C7 105.28(8) y
O2 P3 C2 112.58(10) y
O4 P3 C2 105.26(9) y
C7 P3 C2 110.28(9) y
P3 O4 P5 137.12(9) y
O3 P5 O4 113.26(9) y
O3 P5 C13 113.54(9) y
O4 P5 C13 102.83(9) y
O3 P5 C6 113.94(9) y
O4 P5 C6 102.51(9) y
C13 P5 C6 109.68(9) y
P5 C6 S1 109.17(10) y
C12 C7 C8 119.68(19) ?
C12 C7 P3 117.36(16) ?
C8 C7 P3 122.93(15) ?
C9 C8 C7 120.0(2) ?
C10 C9 C8 120.0(2) ?
C11 C10 C9 120.6(2) ?
C10 C11 C12 120.2(2) ?
C7 C12 C11 119.5(2) ?
C18 C13 C14 119.9(2) ?
C18 C13 P5 121.45(15) ?
C14 C13 P5 118.60(17) ?
C15 C14 C13 118.9(2) ?
C16 C15 C14 120.6(2) ?
C15 C16 C17 120.6(2) ?
C16 C17 C18 119.9(2) ?
C17 C18 C13 120.1(2) ?

loop_
_geom_bond_atom_site_label_1
_geom_bond_atom_site_label_2
_geom_bond_site_symmetry_2
_geom_bond_distance
_geom_bond_publ_flag
S1 C2 . 1.811(3) y
S1 C6 . 1.812(2) y
C2 P3 . 1.808(2) y
P3 O2 . 1.471(2) y
P3 O4 . 1.6060(14) y
P3 C7 . 1.792(2) y
O4 P5 . 1.619(2) y
P5 O3 . 1.472(2) y
P5 C13 . 1.786(2) y
P5 C6 . 1.795(2) y
C7 C12 . 1.395(3) ?
C7 C8 . 1.396(3) ?
C8 C9 . 1.391(3) ?
C9 C10 . 1.378(3) ?
C10 C11 . 1.377(4) ?
C11 C12 . 1.396(3) ?
C13 C18 . 1.391(3) ?
C13 C14 . 1.397(3) ?
C14 C15 . 1.395(4) ?
C15 C16 . 1.372(4) ?
C16 C17 . 1.375(4) ?
C17 C18 . 1.387(3) ?

loop_
_geom_torsion_atom_site_label_1
_geom_torsion_atom_site_label_2
_geom_torsion_atom_site_label_3
_geom_torsion_atom_site_label_4
_geom_torsion
_geom_torsion_publ_flag
C6 S1 C2 P3 63.50(12) y
S1 C2 P3 O2 -159.91(10) ?
S1 C2 P3 O4 -39.13(12) y
S1 C2 P3 C7 73.96(13) ?
O2 P3 O4 P5 149.67(12) ?
C7 P3 O4 P5 -88.84(14) ?
C2 P3 O4 P5 27.71(14) y
P3 O4 P5 O3 85.72(14) ?
P3 O4 P5 C13 -151.35(12) ?
P3 O4 P5 C6 -37.50(14) y
O3 P5 C6 S1 -64.70(12) ?
O4 P5 C6 S1 58.06(11) y
C13 P5 C6 S1 166.78(9) ?
C2 S1 C6 P5 -73.53(11) y
O2 P3 C7 C12 -15.07(18) ?
O4 P3 C7 C12 -135.64(15) ?
C2 P3 C7 C12 111.28(17) ?
O2 P3 C7 C8 163.29(15) ?
O4 P3 C7 C8 42.72(18) ?
C2 P3 C7 C8 -70.35(18) ?
C12 C7 C8 C9 -0.8(3) ?
P3 C7 C8 C9 -179.13(15) ?
C7 C8 C9 C10 0.7(3) ?
C8 C9 C10 C11 0.2(3) ?
C9 C10 C11 C12 -1.0(3) ?
C8 C7 C12 C11 0.0(3) ?
P3 C7 C12 C11 178.41(16) ?
C10 C11 C12 C7 0.9(3) ?
O3 P5 C13 C18 -171.35(15) ?
O4 P5 C13 C18 65.90(17) ?
C6 P5 C13 C18 -42.60(18) ?
O3 P5 C13 C14 6.49(19) ?
O4 P5 C13 C14 -116.26(16) ?
C6 P5 C13 C14 135.23(16) ?
C18 C13 C14 C15 -1.0(3) ?
P5 C13 C14 C15 -178.87(17) ?
C13 C14 C15 C16 0.8(3) ?
C14 C15 C16 C17 0.1(4) ?
C15 C16 C17 C18 -0.8(4) ?
C16 C17 C18 C13 0.6(3) ?
C14 C13 C18 C17 0.3(3) ?
P5 C13 C18 C17 178.08(16) ?
